data_4069543
loop_
_publ_author_name
'Li, Shihui'
'Cui, Dongmei'
'Li, Danfeng'
'Hou, Zhaomin'

_publ_section_title
;
 Highly 3,4-Selective Polymerization of Isoprene with NPN Ligand
 Stabilized Rare-Earth Metal Bis(alkyl)s. Structures and Performances
;
_journal_issue 16
_journal_name_full Organometallics
_journal_page_first 4814
_journal_paper_doi 10.1021/om900261n
_journal_volume 28
_journal_year 2009
_chemical_formula_sum 'C167 H240 Lu4 N8 O4 P4 Si8'
_chemical_formula_weight 3472.15
_chemical_name_systematic
; 
 ? 
;
_space_group_IT_number 14
_symmetry_cell_setting monoclinic
_symmetry_space_group_name_Hall '-P 2yn'
_symmetry_space_group_name_H-M 'P 1 21/n 1'
_atom_sites_solution_hydrogens geom
_atom_sites_solution_primary direct
_atom_sites_solution_secondary difmap
_audit_creation_method SHELXL-97
_cell_angle_alpha 90.00
_cell_angle_beta 90.316(2)
_cell_angle_gamma 90.00
_cell_formula_units_Z 4
_cell_length_a 20.541(2)
_cell_length_b 21.251(2)
_cell_length_c 40.106(4)
_cell_measurement_temperature 187(2)
_cell_volume 17507(3)
_computing_cell_refinement 'Bruker SMART'
_computing_data_collection 'Bruker SMART'
_computing_data_reduction 'Bruker SAINT'
_computing_molecular_graphics 'Bruker SHELXTL'
_computing_publication_material 'Bruker SHELXTL'
_computing_structure_refinement 'SHELXL-97 (Sheldrick, 1997)'
_computing_structure_solution 'SHELXS-97 (Sheldrick, 1990)'
_diffrn_ambient_temperature 187(2)
_diffrn_measured_fraction_theta_full 0.995
_diffrn_measured_fraction_theta_max 0.995
_diffrn_measurement_device_type 'CCD area detector'
_diffrn_measurement_method 'phi and omega scans'
_diffrn_radiation_monochromator graphite
_diffrn_radiation_source 'fine-focus sealed tube'
_diffrn_radiation_type MoK\a
_diffrn_radiation_wavelength 0.71073
_diffrn_reflns_av_R_equivalents 0.0876
_diffrn_reflns_av_sigmaI/netI 0.1072
_diffrn_reflns_limit_h_max 24
_diffrn_reflns_limit_h_min -24
_diffrn_reflns_limit_k_max 18
_diffrn_reflns_limit_k_min -25
_diffrn_reflns_limit_l_max 46
_diffrn_reflns_limit_l_min -47
_diffrn_reflns_number 89409
_diffrn_reflns_theta_full 25.10
_diffrn_reflns_theta_max 25.10
_diffrn_reflns_theta_min 1.38
_exptl_absorpt_coefficient_mu 2.378
_exptl_absorpt_correction_T_max 0.931
_exptl_absorpt_correction_T_min 0.867
_exptl_absorpt_correction_type multi-scan
_exptl_crystal_density_diffrn 1.317
_exptl_crystal_density_method 'not measured'
_exptl_crystal_F_000 7144
_exptl_crystal_size_max 0.2
_exptl_crystal_size_mid 0.05
_exptl_crystal_size_min 0.03
_refine_diff_density_max 4.131
_refine_diff_density_min -2.192
_refine_diff_density_rms 0.204
_refine_ls_extinction_method none
_refine_ls_goodness_of_fit_ref 1.150
_refine_ls_hydrogen_treatment constr
_refine_ls_matrix_type full
_refine_ls_number_parameters 1791
_refine_ls_number_reflns 31006
_refine_ls_number_restraints 42
_refine_ls_restrained_S_all 1.150
_refine_ls_R_factor_all 0.1342
_refine_ls_R_factor_gt 0.0968
_refine_ls_shift/su_max 0.033
_refine_ls_shift/su_mean 0.000
_refine_ls_structure_factor_coef Fsqd
_refine_ls_weighting_details 'calc w=1/[\s^2^(Fo^2^)+(0.0596P)^2^+367.5486P] where P=(Fo^2^+2Fc^2^)/3'
_refine_ls_weighting_scheme calc
_refine_ls_wR_factor_gt 0.2191
_refine_ls_wR_factor_ref 0.2347
_reflns_number_gt 21552
_reflns_number_total 31006
_reflns_threshold_expression >2sigma(I)
_cod_data_source_file om900261n_si_002.cif
_cod_data_source_block complex3
_cod_depositor_comments
;
The following automatic conversions were performed:

'_exptl_absorpt_correction_type' value 'Multi-scan' changed to
'multi-scan' according to
/home/saulius/struct/CIF-dictionaries/cif_core.dic dictionary named
'cif_core.dic' version 2.4.2 from 2011-04-26.

Automatic conversion script
Id: cif_fix_values 1715 2011-07-08 13:25:40Z adriana 
;
_cod_original_cell_volume 17506(3)
_cod_original_sg_symbol_H-M p2(1)/n
_cod_database_code 4069543

loop_
_symmetry_equiv_pos_as_xyz
'x, y, z'
'-x+1/2, y+1/2, -z+1/2'
'-x, -y, -z'
'x-1/2, -y-1/2, z-1/2'

loop_
_atom_site_label
_atom_site_type_symbol
_atom_site_fract_x
_atom_site_fract_y
_atom_site_fract_z
_atom_site_U_iso_or_equiv
_atom_site_adp_type
_atom_site_occupancy
_atom_site_symmetry_multiplicity
_atom_site_calc_flag
_atom_site_refinement_flags
Lu1 Lu 0.22161(3) 0.89298(3) 0.860644(15) 0.02963(16) Uani 1 1 d .
Lu2 Lu 0.33688(3) 0.44017(3) 0.893986(15) 0.02829(16) Uani 1 1 d .
Lu3 Lu 0.66278(3) 1.00226(3) 0.893314(16) 0.03043(16) Uani 1 1 d .
Lu4 Lu 0.77650(3) 0.54971(3) 0.859639(15) 0.02891(16) Uani 1 1 d .
N1 N 0.1671(5) 0.9678(5) 0.8933(3) 0.028(3) Uani 1 1 d .
N2 N 0.2364(5) 0.9954(5) 0.8493(3) 0.030(2) Uani 1 1 d .
N3 N 0.2557(5) 0.3896(5) 0.8633(3) 0.028(3) Uani 1 1 d .
N4 N 0.2318(5) 0.4643(5) 0.9099(3) 0.030(2) Uani 1 1 d .
N5 N 0.7451(5) 1.0542(5) 0.8642(3) 0.030(3) Uani 1 1 d .
N6 N 0.7680(5) 0.9767(6) 0.9107(3) 0.034(3) Uani 1 1 d .
N7 N 0.8313(5) 0.4759(5) 0.8926(3) 0.028(3) Uani 1 1 d .
N8 N 0.7552(5) 0.4466(7) 0.8460(3) 0.039(3) Uani 1 1 d .
O1 O 0.2890(5) 0.8764(5) 0.8155(2) 0.039(3) Uani 1 1 d .
O2 O 0.3655(5) 0.5215(5) 0.9292(3) 0.041(3) Uani 1 1 d .
O3 O 0.6347(5) 0.9149(5) 0.9248(3) 0.041(3) Uani 1 1 d .
O4 O 0.7071(5) 0.5644(5) 0.8144(2) 0.039(3) Uani 1 1 d .
P1 P 0.19324(18) 1.02858(18) 0.87258(10) 0.0307(8) Uani 1 1 d .
P2 P 0.19423(16) 0.42002(18) 0.88410(9) 0.0281(8) Uani 1 1 d .
P3 P 0.80533(18) 1.02413(18) 0.88536(10) 0.0306(8) Uani 1 1 d .
P4 P 0.80531(17) 0.41422(17) 0.87298(9) 0.0274(8) Uani 1 1 d .
Si1 Si 0.3184(2) 0.8317(2) 0.93516(11) 0.0435(11) Uani 1 1 d .
Si2 Si 0.1353(2) 0.7640(2) 0.81909(14) 0.0536(14) Uani 1 1 d .
Si3 Si 0.4661(2) 0.3567(2) 0.94146(13) 0.0466(12) Uani 1 1 d .
Si4 Si 0.3896(2) 0.5040(2) 0.80989(11) 0.0428(11) Uani 1 1 d .
Si5 Si 0.5336(2) 1.0827(2) 0.94002(13) 0.0483(12) Uani 1 1 d .
Si6 Si 0.6084(2) 0.9427(2) 0.80853(11) 0.0439(11) Uani 1 1 d .
Si7 Si 0.6858(2) 0.6073(2) 0.93508(11) 0.0404(10) Uani 1 1 d .
Si8 Si 0.8605(2) 0.6760(2) 0.81470(14) 0.0489(12) Uani 1 1 d .
C1 C 0.0908(8) 0.9129(8) 0.9288(4) 0.044(4) Uani 1 1 d .
C2 C 0.0371(9) 0.9135(10) 0.9501(4) 0.061(6) Uani 1 1 d .
H2 H 0.0198 0.8747 0.9578 0.073 Uiso 1 1 calc R
C3 C 0.0092(9) 0.9684(11) 0.9601(4) 0.060(5) Uani 1 1 d .
H3 H -0.0268 0.9681 0.9749 0.072 Uiso 1 1 calc R
C4 C 0.0334(8) 1.0226(9) 0.9488(4) 0.044(4) Uani 1 1 d .
H4 H 0.0136 1.0611 0.9552 0.052 Uiso 1 1 calc R
C5 C 0.0878(8) 1.0242(9) 0.9274(4) 0.046(4) Uani 1 1 d .
H5 H 0.1060 1.0635 0.9213 0.056 Uiso 1 1 calc R
C6 C 0.1145(7) 0.9702(7) 0.9156(3) 0.031(3) Uani 1 1 d .
C7 C 0.1212(9) 0.8505(8) 0.9180(5) 0.056(5) Uani 1 1 d .
H7A H 0.1043 0.8164 0.9319 0.084 Uiso 1 1 calc R
H7B H 0.1686 0.8529 0.9206 0.084 Uiso 1 1 calc R
H7C H 0.1103 0.8423 0.8946 0.084 Uiso 1 1 calc R
C8 C 0.0808(7) 1.0320(7) 0.8354(4) 0.035(4) Uani 1 1 d .
H8 H 0.0874 0.9879 0.8338 0.042 Uiso 1 1 calc R
C9 C 0.0277(7) 1.0602(8) 0.8200(4) 0.046(4) Uani 1 1 d .
H9 H -0.0034 1.0347 0.8087 0.055 Uiso 1 1 calc R
C10 C 0.0193(8) 1.1232(7) 0.8207(4) 0.040(4) Uani 1 1 d .
H10 H -0.0167 1.1415 0.8093 0.048 Uiso 1 1 calc R
C11 C 0.0615(9) 1.1607(9) 0.8375(5) 0.063(5) Uani 1 1 d .
H11 H 0.0566 1.2051 0.8374 0.075 Uiso 1 1 calc R
C12 C 0.1139(7) 1.1313(8) 0.8556(4) 0.042(4) Uani 1 1 d .
H12 H 0.1414 1.1564 0.8693 0.051 Uiso 1 1 calc R
C13 C 0.1246(7) 1.0697(7) 0.8536(4) 0.035(4) Uani 1 1 d .
C14 C 0.2426(8) 1.0777(8) 0.9320(4) 0.047(4) Uani 1 1 d .
H14 H 0.2203 1.0436 0.9421 0.056 Uiso 1 1 calc R
C15 C 0.2802(8) 1.1172(8) 0.9509(4) 0.045(4) Uani 1 1 d .
H15 H 0.2844 1.1102 0.9743 0.054 Uiso 1 1 calc R
C16 C 0.3129(9) 1.1682(9) 0.9359(5) 0.056(5) Uani 1 1 d .
H16 H 0.3391 1.1957 0.9490 0.067 Uiso 1 1 calc R
C17 C 0.3061(7) 1.1774(8) 0.9020(5) 0.047(4) Uani 1 1 d .
H17 H 0.3281 1.2115 0.8916 0.056 Uiso 1 1 calc R
C18 C 0.2677(7) 1.1377(7) 0.8829(4) 0.039(4) Uani 1 1 d .
H18 H 0.2626 1.1451 0.8597 0.047 Uiso 1 1 calc R
C19 C 0.2370(7) 1.0875(7) 0.8977(4) 0.035(4) Uani 1 1 d .
C20 C 0.2824(7) 1.0592(7) 0.7989(3) 0.031(3) Uani 1 1 d .
C21 C 0.3372(8) 1.0838(7) 0.7826(4) 0.038(4) Uani 1 1 d .
H21 H 0.3310 1.1054 0.7621 0.045 Uiso 1 1 calc R
C22 C 0.3987(8) 1.0781(8) 0.7949(4) 0.049(4) Uani 1 1 d .
C23 C 0.4073(7) 1.0442(8) 0.8234(4) 0.044(4) Uani 1 1 d .
H23 H 0.4506 1.0376 0.8312 0.053 Uiso 1 1 calc R
C24 C 0.3573(7) 1.0191(7) 0.8416(4) 0.032(3) Uani 1 1 d .
C25 C 0.2928(7) 1.0243(7) 0.8293(3) 0.030(3) Uani 1 1 d .
C26 C 0.2149(7) 1.0660(8) 0.7844(4) 0.042(4) Uani 1 1 d .
H26A H 0.2178 1.0803 0.7613 0.063 Uiso 1 1 calc R
H26B H 0.1904 1.0969 0.7975 0.063 Uiso 1 1 calc R
H26C H 0.1926 1.0253 0.7852 0.063 Uiso 1 1 calc R
C27 C 0.4557(9) 1.1078(12) 0.7770(5) 0.081(7) Uani 1 1 d .
H27A H 0.4501 1.1027 0.7529 0.122 Uiso 1 1 calc R
H27B H 0.4962 1.0872 0.7841 0.122 Uiso 1 1 calc R
H27C H 0.4579 1.1527 0.7825 0.122 Uiso 1 1 calc R
C28 C 0.3701(8) 0.9851(9) 0.8734(4) 0.050(5) Uani 1 1 d .
H28A H 0.4168 0.9759 0.8753 0.075 Uiso 1 1 calc R
H28B H 0.3454 0.9457 0.8736 0.075 Uiso 1 1 calc R
H28C H 0.3567 1.0115 0.8922 0.075 Uiso 1 1 calc R
C29 C 0.2690(8) 0.8944(9) 0.7817(4) 0.047(4) Uani 1 1 d .
H29A H 0.2450 0.9348 0.7821 0.056 Uiso 1 1 calc R
H29B H 0.2405 0.8617 0.7718 0.056 Uiso 1 1 calc R
C30 C 0.3305(10) 0.9006(9) 0.7624(4) 0.059(5) Uani 1 1 d .
H30A H 0.3521 0.9415 0.7665 0.071 Uiso 1 1 calc R
H30B H 0.3231 0.8950 0.7382 0.071 Uiso 1 1 calc R
C31 C 0.3690(8) 0.8462(10) 0.7774(5) 0.058(5) Uani 1 1 d .
H31A H 0.3533 0.8053 0.7687 0.070 Uiso 1 1 calc R
H31B H 0.4160 0.8504 0.7727 0.070 Uiso 1 1 calc R
C32 C 0.3555(8) 0.8527(9) 0.8132(4) 0.054(5) Uani 1 1 d .
H32A H 0.3595 0.8115 0.8246 0.064 Uiso 1 1 calc R
H32B H 0.3865 0.8826 0.8237 0.064 Uiso 1 1 calc R
C33 C 0.2806(9) 0.8208(8) 0.8939(4) 0.047(4) Uani 1 1 d .
H33A H 0.2510 0.7844 0.8966 0.056 Uiso 1 1 calc R
H33B H 0.3163 0.8060 0.8794 0.056 Uiso 1 1 calc R
C34 C 0.2991(10) 0.9091(10) 0.9542(5) 0.069(6) Uani 1 1 d .
H34A H 0.3130 0.9429 0.9392 0.104 Uiso 1 1 calc R
H34B H 0.3221 0.9131 0.9756 0.104 Uiso 1 1 calc R
H34C H 0.2521 0.9122 0.9579 0.104 Uiso 1 1 calc R
C35 C 0.4085(9) 0.8291(11) 0.9312(6) 0.088(8) Uani 1 1 d .
H35A H 0.4232 0.7853 0.9319 0.132 Uiso 1 1 calc R
H35B H 0.4285 0.8527 0.9496 0.132 Uiso 1 1 calc R
H35C H 0.4212 0.8480 0.9099 0.132 Uiso 1 1 calc R
C36 C 0.2928(13) 0.7715(12) 0.9668(5) 0.095(8) Uani 1 1 d .
H36A H 0.2452 0.7707 0.9682 0.143 Uiso 1 1 calc R
H36B H 0.3112 0.7825 0.9886 0.143 Uiso 1 1 calc R
H36C H 0.3086 0.7299 0.9601 0.143 Uiso 1 1 calc R
C37 C 0.1382(7) 0.8483(8) 0.8278(4) 0.042(4) Uani 1 1 d .
H37A H 0.0964 0.8594 0.8385 0.050 Uiso 1 1 calc R
H37B H 0.1389 0.8701 0.8060 0.050 Uiso 1 1 calc R
C38 C 0.2184(11) 0.7298(9) 0.8099(5) 0.068(6) Uani 1 1 d .
H38A H 0.2360 0.7494 0.7898 0.103 Uiso 1 1 calc R
H38B H 0.2145 0.6843 0.8065 0.103 Uiso 1 1 calc R
H38C H 0.2478 0.7380 0.8288 0.103 Uiso 1 1 calc R
C39 C 0.1057(10) 0.7207(9) 0.8556(6) 0.079(7) Uani 1 1 d .
H39A H 0.1355 0.7273 0.8744 0.118 Uiso 1 1 calc R
H39B H 0.1034 0.6757 0.8504 0.118 Uiso 1 1 calc R
H39C H 0.0622 0.7359 0.8615 0.118 Uiso 1 1 calc R
C40 C 0.0848(15) 0.7467(15) 0.7813(7) 0.123(10) Uani 1 1 d U
H40A H 0.0415 0.7653 0.7839 0.185 Uiso 1 1 calc R
H40B H 0.0808 0.7011 0.7785 0.185 Uiso 1 1 calc R
H40C H 0.1058 0.7648 0.7616 0.185 Uiso 1 1 calc R
C41 C 0.3028(7) 0.3046(7) 0.8321(4) 0.035(3) Uani 1 1 d .
C42 C 0.2962(9) 0.2566(8) 0.8097(5) 0.055(5) Uani 1 1 d .
H42 H 0.3340 0.2334 0.8038 0.066 Uiso 1 1 calc R
C43 C 0.2373(9) 0.2397(8) 0.7952(4) 0.048(4) Uani 1 1 d .
H43 H 0.2341 0.2060 0.7797 0.058 Uiso 1 1 calc R
C44 C 0.1841(9) 0.2741(8) 0.8042(4) 0.048(4) Uani 1 1 d .
H44 H 0.1429 0.2640 0.7947 0.058 Uiso 1 1 calc R
C45 C 0.1882(7) 0.3228(7) 0.8267(4) 0.040(4) Uani 1 1 d .
H45 H 0.1500 0.3455 0.8324 0.048 Uiso 1 1 calc R
C46 C 0.2471(7) 0.3394(7) 0.8413(3) 0.031(3) Uani 1 1 d .
C47 C 0.3685(7) 0.3180(8) 0.8469(4) 0.048(4) Uani 1 1 d .
H47A H 0.3672 0.3112 0.8710 0.071 Uiso 1 1 calc R
H47B H 0.3805 0.3617 0.8423 0.071 Uiso 1 1 calc R
H47C H 0.4007 0.2897 0.8370 0.071 Uiso 1 1 calc R
C48 C 0.1852(7) 0.3125(7) 0.9206(4) 0.042(4) Uani 1 1 d .
H48 H 0.2302 0.3200 0.9245 0.050 Uiso 1 1 calc R
C49 C 0.1575(7) 0.2585(8) 0.9338(5) 0.049(4) Uani 1 1 d .
H49 H 0.1830 0.2292 0.9461 0.059 Uiso 1 1 calc R
C50 C 0.0912(8) 0.2483(9) 0.9284(4) 0.048(4) Uani 1 1 d .
H50 H 0.0706 0.2126 0.9380 0.057 Uiso 1 1 calc R
C51 C 0.0557(8) 0.2892(9) 0.9094(4) 0.056(5) Uani 1 1 d .
H51 H 0.0109 0.2813 0.9050 0.067 Uiso 1 1 calc R
C52 C 0.0853(7) 0.3421(7) 0.8968(4) 0.034(3) Uani 1 1 d .
H52 H 0.0601 0.3706 0.8838 0.040 Uiso 1 1 calc R
C53 C 0.1505(6) 0.3554(6) 0.9022(3) 0.026(3) Uani 1 1 d .
C54 C 0.1499(7) 0.4791(7) 0.8260(4) 0.036(4) Uani 1 1 d .
H54 H 0.1873 0.4620 0.8155 0.043 Uiso 1 1 calc R
C55 C 0.1098(8) 0.5165(8) 0.8086(4) 0.045(4) Uani 1 1 d .
H55 H 0.1177 0.5237 0.7856 0.054 Uiso 1 1 calc R
C56 C 0.0550(7) 0.5457(8) 0.8242(4) 0.046(4) Uani 1 1 d .
H56 H 0.0271 0.5730 0.8120 0.055 Uiso 1 1 calc R
C57 C 0.0441(7) 0.5335(8) 0.8567(4) 0.041(4) Uani 1 1 d .
H57 H 0.0082 0.5534 0.8672 0.049 Uiso 1 1 calc R
C58 C 0.0824(7) 0.4934(7) 0.8755(4) 0.040(4) Uani 1 1 d .
H58 H 0.0728 0.4851 0.8982 0.047 Uiso 1 1 calc R
C59 C 0.1377(7) 0.4647(7) 0.8595(4) 0.034(3) Uani 1 1 d .
C60 C 0.2061(8) 0.5755(7) 0.9162(4) 0.034(4) Uani 1 1 d .
C61 C 0.1781(8) 0.6258(8) 0.9361(4) 0.043(4) Uani 1 1 d .
H61 H 0.1785 0.6675 0.9275 0.052 Uiso 1 1 calc R
C62 C 0.1512(8) 0.6153(8) 0.9665(4) 0.044(4) Uani 1 1 d .
C63 C 0.1513(7) 0.5540(7) 0.9787(4) 0.036(4) Uani 1 1 d .
H63 H 0.1335 0.5463 1.0002 0.043 Uiso 1 1 calc R
C64 C 0.1770(6) 0.5028(7) 0.9607(4) 0.033(3) Uani 1 1 d .
C65 C 0.2032(6) 0.5147(6) 0.9288(3) 0.025(3) Uani 1 1 d .
C66 C 0.2319(8) 0.5909(8) 0.8831(4) 0.048(5) Uani 1 1 d .
H66A H 0.2754 0.5725 0.8807 0.072 Uiso 1 1 calc R
H66B H 0.2346 0.6367 0.8806 0.072 Uiso 1 1 calc R
H66C H 0.2029 0.5738 0.8658 0.072 Uiso 1 1 calc R
C67 C 0.1236(9) 0.6693(9) 0.9868(5) 0.063(5) Uani 1 1 d .
H67A H 0.1421 0.7091 0.9790 0.094 Uiso 1 1 calc R
H67B H 0.1347 0.6632 1.0104 0.094 Uiso 1 1 calc R
H67C H 0.0762 0.6703 0.9841 0.094 Uiso 1 1 calc R
C68 C 0.1744(8) 0.4378(8) 0.9748(4) 0.044(4) Uani 1 1 d .
H68A H 0.1650 0.4401 0.9987 0.066 Uiso 1 1 calc R
H68B H 0.2165 0.4170 0.9714 0.066 Uiso 1 1 calc R
H68C H 0.1401 0.4138 0.9634 0.066 Uiso 1 1 calc R
C69 C 0.3519(8) 0.5204(8) 0.9639(4) 0.043(4) Uani 1 1 d .
H69A H 0.3851 0.4950 0.9759 0.051 Uiso 1 1 calc R
H69B H 0.3087 0.5013 0.9679 0.051 Uiso 1 1 calc R
C70 C 0.3529(12) 0.5851(10) 0.9761(5) 0.073(6) Uani 1 1 d .
H70A H 0.3677 0.5870 0.9996 0.088 Uiso 1 1 calc R
H70B H 0.3092 0.6046 0.9743 0.088 Uiso 1 1 calc R
C71 C 0.3997(14) 0.6165(14) 0.9539(7) 0.110(9) Uani 1 1 d U
H71A H 0.4438 0.6160 0.9640 0.132 Uiso 1 1 calc R
H71B H 0.3867 0.6608 0.9501 0.132 Uiso 1 1 calc R
C72 C 0.3992(9) 0.5810(8) 0.9220(5) 0.058(5) Uani 1 1 d .
H72A H 0.3758 0.6049 0.9045 0.069 Uiso 1 1 calc R
H72B H 0.4442 0.5729 0.9144 0.069 Uiso 1 1 calc R
C73 C 0.3784(7) 0.3683(7) 0.9331(4) 0.040(4) Uani 1 1 d .
H73A H 0.3584 0.3793 0.9547 0.048 Uiso 1 1 calc R
H73B H 0.3608 0.3265 0.9268 0.048 Uiso 1 1 calc R
C74 C 0.4815(11) 0.3045(10) 0.9789(5) 0.079(7) Uani 1 1 d .
H74A H 0.4802 0.2603 0.9720 0.119 Uiso 1 1 calc R
H74B H 0.4480 0.3121 0.9957 0.119 Uiso 1 1 calc R
H74C H 0.5245 0.3141 0.9884 0.119 Uiso 1 1 calc R
C75 C 0.5084(8) 0.4343(9) 0.9502(5) 0.065(6) Uani 1 1 d .
H75A H 0.5554 0.4274 0.9519 0.097 Uiso 1 1 calc R
H75B H 0.4923 0.4519 0.9712 0.097 Uiso 1 1 calc R
H75C H 0.4993 0.4638 0.9319 0.097 Uiso 1 1 calc R
C76 C 0.5057(9) 0.3193(11) 0.9058(6) 0.078(7) Uani 1 1 d .
H76A H 0.4850 0.2786 0.9013 0.117 Uiso 1 1 calc R
H76B H 0.5520 0.3128 0.9108 0.117 Uiso 1 1 calc R
H76C H 0.5014 0.3464 0.8861 0.117 Uiso 1 1 calc R
C77 C 0.4083(7) 0.4808(8) 0.8534(4) 0.038(4) Uani 1 1 d .
H77A H 0.4281 0.5185 0.8638 0.046 Uiso 1 1 calc R
H77B H 0.4437 0.4494 0.8517 0.046 Uiso 1 1 calc R
C78 C 0.3293(10) 0.5711(9) 0.8090(4) 0.061(5) Uani 1 1 d .
H78A H 0.2864 0.5558 0.8159 0.091 Uiso 1 1 calc R
H78B H 0.3263 0.5881 0.7863 0.091 Uiso 1 1 calc R
H78C H 0.3438 0.6043 0.8243 0.091 Uiso 1 1 calc R
C79 C 0.3531(9) 0.4390(10) 0.7848(4) 0.060(5) Uani 1 1 d .
H79A H 0.3788 0.4006 0.7880 0.090 Uiso 1 1 calc R
H79B H 0.3531 0.4506 0.7612 0.090 Uiso 1 1 calc R
H79C H 0.3083 0.4316 0.7921 0.090 Uiso 1 1 calc R
C80 C 0.4619(9) 0.5325(10) 0.7865(5) 0.063(5) Uani 1 1 d .
H80A H 0.4855 0.5635 0.8000 0.094 Uiso 1 1 calc R
H80B H 0.4476 0.5520 0.7655 0.094 Uiso 1 1 calc R
H80C H 0.4907 0.4969 0.7816 0.094 Uiso 1 1 calc R
C81 C 0.6977(7) 1.1414(7) 0.8330(4) 0.038(4) Uani 1 1 d .
C82 C 0.7055(10) 1.1910(8) 0.8106(5) 0.057(5) Uani 1 1 d .
H82 H 0.6688 1.2166 0.8056 0.068 Uiso 1 1 calc R
C83 C 0.7637(10) 1.2046(8) 0.7954(5) 0.061(5) Uani 1 1 d .
H83 H 0.7669 1.2369 0.7792 0.073 Uiso 1 1 calc R
C84 C 0.8161(8) 1.1702(8) 0.8045(4) 0.044(4) Uani 1 1 d .
H84 H 0.8575 1.1792 0.7953 0.053 Uiso 1 1 calc R
C85 C 0.8095(9) 1.1208(8) 0.8278(4) 0.046(4) Uani 1 1 d .
H85 H 0.8471 1.0974 0.8338 0.055 Uiso 1 1 calc R
C86 C 0.7518(7) 1.1054(7) 0.8420(4) 0.034(3) Uani 1 1 d .
C87 C 0.6312(7) 1.1287(8) 0.8487(4) 0.047(4) Uani 1 1 d .
H87A H 0.6110 1.0923 0.8378 0.071 Uiso 1 1 calc R
H87B H 0.6032 1.1657 0.8457 0.071 Uiso 1 1 calc R
H87C H 0.6368 1.1200 0.8725 0.071 Uiso 1 1 calc R
C88 C 0.8507(7) 0.9673(6) 0.8279(4) 0.030(3) Uani 1 1 d .
H88 H 0.8146 0.9870 0.8173 0.036 Uiso 1 1 calc R
C89 C 0.8903(8) 0.9262(7) 0.8096(4) 0.040(4) Uani 1 1 d .
H89 H 0.8800 0.9166 0.7871 0.047 Uiso 1 1 calc R
C90 C 0.9450(8) 0.8996(8) 0.8249(4) 0.043(4) Uani 1 1 d .
H90 H 0.9731 0.8726 0.8127 0.051 Uiso 1 1 calc R
C91 C 0.9576(7) 0.9134(7) 0.8582(4) 0.042(4) Uani 1 1 d .
H91 H 0.9946 0.8951 0.8687 0.050 Uiso 1 1 calc R
C92 C 0.9184(7) 0.9526(7) 0.8764(4) 0.037(4) Uani 1 1 d .
H92 H 0.9279 0.9615 0.8991 0.044 Uiso 1 1 calc R
C93 C 0.8632(6) 0.9793(7) 0.8605(4) 0.030(3) Uani 1 1 d .
C94 C 0.9161(7) 1.0999(8) 0.8984(4) 0.047(4) Uani 1 1 d .
H94 H 0.9413 1.0718 0.8854 0.056 Uiso 1 1 calc R
C95 C 0.9417(8) 1.1551(8) 0.9128(4) 0.049(4) Uani 1 1 d .
H95 H 0.9857 1.1655 0.9082 0.058 Uiso 1 1 calc R
C96 C 0.9077(9) 1.1939(9) 0.9325(5) 0.063(6) Uani 1 1 d .
H96 H 0.9274 1.2311 0.9410 0.075 Uiso 1 1 calc R
C97 C 0.8439(8) 1.1797(7) 0.9404(5) 0.051(5) Uani 1 1 d .
H97 H 0.8207 1.2052 0.9558 0.061 Uiso 1 1 calc R
C98 C 0.8145(8) 1.1284(9) 0.9260(4) 0.054(5) Uani 1 1 d .
H98 H 0.7701 1.1194 0.9305 0.064 Uiso 1 1 calc R
C99 C 0.8494(7) 1.0902(8) 0.9051(4) 0.040(4) Uani 1 1 d .
C100 C 0.8003(7) 0.8682(8) 0.9138(4) 0.042(4) Uani 1 1 d .
C101 C 0.8304(8) 0.8175(8) 0.9306(4) 0.044(4) Uani 1 1 d .
H101 H 0.8313 0.7769 0.9208 0.053 Uiso 1 1 calc R
C102 C 0.8592(8) 0.8279(9) 0.9622(4) 0.051(5) Uani 1 1 d .
C103 C 0.8533(7) 0.8863(8) 0.9765(4) 0.044(4) Uani 1 1 d .
H103 H 0.8699 0.8927 0.9984 0.053 Uiso 1 1 calc R
C104 C 0.8238(7) 0.9364(8) 0.9601(4) 0.039(4) Uani 1 1 d .
C105 C 0.7982(6) 0.9276(7) 0.9285(4) 0.029(3) Uani 1 1 d .
C106 C 0.7700(9) 0.8509(8) 0.8806(4) 0.050(4) Uani 1 1 d .
H10A H 0.7241 0.8635 0.8804 0.075 Uiso 1 1 calc R
H10B H 0.7732 0.8054 0.8772 0.075 Uiso 1 1 calc R
H10C H 0.7930 0.8728 0.8627 0.075 Uiso 1 1 calc R
C107 C 0.8929(11) 0.7739(10) 0.9799(5) 0.078(6) Uani 1 1 d U
H10D H 0.9327 0.7894 0.9908 0.117 Uiso 1 1 calc R
H10E H 0.9042 0.7413 0.9637 0.117 Uiso 1 1 calc R
H10F H 0.8637 0.7562 0.9967 0.117 Uiso 1 1 calc R
C108 C 0.8208(9) 0.9986(8) 0.9776(4) 0.049(4) Uani 1 1 d .
H10G H 0.8539 1.0268 0.9685 0.073 Uiso 1 1 calc R
H10H H 0.8289 0.9924 1.0015 0.073 Uiso 1 1 calc R
H10I H 0.7776 1.0172 0.9744 0.073 Uiso 1 1 calc R
C109 C 0.6484(8) 0.9086(8) 0.9609(4) 0.047(4) Uani 1 1 d .
H10J H 0.6898 0.9296 0.9670 0.057 Uiso 1 1 calc R
H10K H 0.6128 0.9272 0.9743 0.057 Uiso 1 1 calc R
C110 C 0.6527(9) 0.8402(8) 0.9665(5) 0.055(5) Uani 1 1 d .
H11A H 0.6394 0.8294 0.9895 0.065 Uiso 1 1 calc R
H11B H 0.6978 0.8252 0.9630 0.065 Uiso 1 1 calc R
C111 C 0.6075(13) 0.8112(10) 0.9417(6) 0.096(9) Uani 1 1 d .
H11C H 0.5653 0.8009 0.9522 0.115 Uiso 1 1 calc R
H11D H 0.6265 0.7721 0.9325 0.115 Uiso 1 1 calc R
C112 C 0.5982(8) 0.8592(8) 0.9146(5) 0.055(5) Uani 1 1 d .
H11E H 0.6148 0.8430 0.8932 0.066 Uiso 1 1 calc R
H11F H 0.5515 0.8695 0.9119 0.066 Uiso 1 1 calc R
C113 C 0.6224(7) 1.0715(7) 0.9340(4) 0.038(4) Uani 1 1 d .
H11G H 0.6408 1.0578 0.9557 0.046 Uiso 1 1 calc R
H11H H 0.6411 1.1135 0.9292 0.046 Uiso 1 1 calc R
C114 C 0.5153(11) 1.1286(11) 0.9785(5) 0.079(6) Uani 1 1 d U
H11I H 0.5347 1.1075 0.9978 0.119 Uiso 1 1 calc R
H11J H 0.4681 1.1315 0.9813 0.119 Uiso 1 1 calc R
H11K H 0.5336 1.1710 0.9764 0.119 Uiso 1 1 calc R
C115 C 0.4901(8) 1.0049(9) 0.9450(5) 0.058(5) Uani 1 1 d .
H11L H 0.5000 0.9873 0.9671 0.086 Uiso 1 1 calc R
H11M H 0.5047 0.9756 0.9278 0.086 Uiso 1 1 calc R
H11N H 0.4430 1.0114 0.9429 0.086 Uiso 1 1 calc R
C116 C 0.4952(10) 1.1252(10) 0.9038(5) 0.070(6) Uani 1 1 d U
H11O H 0.4480 1.1190 0.9042 0.104 Uiso 1 1 calc R
H11P H 0.5127 1.1086 0.8829 0.104 Uiso 1 1 calc R
H11Q H 0.5050 1.1703 0.9054 0.104 Uiso 1 1 calc R
C117 C 0.5898(8) 0.9654(8) 0.8514(4) 0.045(4) Uani 1 1 d .
H11R H 0.5681 0.9283 0.8613 0.053 Uiso 1 1 calc R
H11S H 0.5559 0.9983 0.8495 0.053 Uiso 1 1 calc R
C118 C 0.5340(10) 0.9145(10) 0.7842(5) 0.068(6) Uani 1 1 d .
H11T H 0.5203 0.8733 0.7927 0.102 Uiso 1 1 calc R
H11U H 0.5451 0.9107 0.7605 0.102 Uiso 1 1 calc R
H11V H 0.4985 0.9448 0.7868 0.102 Uiso 1 1 calc R
C119 C 0.6439(10) 1.0079(10) 0.7834(4) 0.068(6) Uani 1 1 d .
H11W H 0.6179 1.0461 0.7865 0.102 Uiso 1 1 calc R
H11X H 0.6437 0.9961 0.7598 0.102 Uiso 1 1 calc R
H11Z H 0.6887 1.0157 0.7908 0.102 Uiso 1 1 calc R
C120 C 0.6675(10) 0.8771(11) 0.8094(5) 0.073(6) Uani 1 1 d .
H12A H 0.7111 0.8937 0.8141 0.110 Uiso 1 1 calc R
H12B H 0.6674 0.8559 0.7877 0.110 Uiso 1 1 calc R
H12C H 0.6553 0.8471 0.8268 0.110 Uiso 1 1 calc R
C121 C 0.9108(7) 0.5324(7) 0.9255(4) 0.038(4) Uani 1 1 d .
C122 C 0.9650(8) 0.5317(10) 0.9484(4) 0.050(5) Uani 1 1 d .
H122 H 0.9807 0.5707 0.9568 0.060 Uiso 1 1 calc R
C123 C 0.9951(8) 0.4775(11) 0.9587(4) 0.056(5) Uani 1 1 d .
H123 H 1.0317 0.4784 0.9733 0.068 Uiso 1 1 calc R
C124 C 0.9699(7) 0.4216(9) 0.9470(4) 0.045(4) Uani 1 1 d .
H124 H 0.9901 0.3832 0.9534 0.053 Uiso 1 1 calc R
C125 C 0.9157(7) 0.4196(8) 0.9259(4) 0.037(4) Uani 1 1 d .
H125 H 0.8992 0.3800 0.9188 0.045 Uiso 1 1 calc R
C126 C 0.8857(6) 0.4741(8) 0.9154(4) 0.035(4) Uani 1 1 d .
C127 C 0.8796(8) 0.5928(7) 0.9163(4) 0.045(4) Uani 1 1 d .
H12D H 0.8821 0.5987 0.8922 0.067 Uiso 1 1 calc R
H12E H 0.9021 0.6274 0.9277 0.067 Uiso 1 1 calc R
H12F H 0.8338 0.5921 0.9231 0.067 Uiso 1 1 calc R
C128 C 0.9185(8) 0.4110(9) 0.8353(4) 0.045(4) Uani 1 1 d .
H128 H 0.9125 0.4553 0.8340 0.054 Uiso 1 1 calc R
C129 C 0.9694(7) 0.3848(8) 0.8192(4) 0.041(4) Uani 1 1 d .
H129 H 0.9988 0.4103 0.8070 0.049 Uiso 1 1 calc R
C130 C 0.9783(8) 0.3209(9) 0.8209(4) 0.050(5) Uani 1 1 d .
H130 H 1.0137 0.3025 0.8093 0.060 Uiso 1 1 calc R
C131 C 0.9374(8) 0.2827(8) 0.8387(5) 0.050(4) Uani 1 1 d .
H131 H 0.9451 0.2387 0.8403 0.060 Uiso 1 1 calc R
C132 C 0.8835(7) 0.3105(8) 0.8548(4) 0.042(4) Uani 1 1 d .
H132 H 0.8539 0.2843 0.8665 0.050 Uiso 1 1 calc R
C133 C 0.8729(7) 0.3737(7) 0.8542(3) 0.030(3) Uani 1 1 d .
C134 C 0.7616(7) 0.3647(7) 0.9325(4) 0.039(4) Uani 1 1 d .
H134 H 0.7852 0.3979 0.9428 0.047 Uiso 1 1 calc R
C135 C 0.7238(8) 0.3233(8) 0.9520(4) 0.043(4) Uani 1 1 d .
H135 H 0.7206 0.3297 0.9754 0.051 Uiso 1 1 calc R
C136 C 0.6915(8) 0.2736(7) 0.9370(4) 0.048(4) Uani 1 1 d .
H136 H 0.6665 0.2452 0.9500 0.057 Uiso 1 1 calc R
C137 C 0.6961(8) 0.2658(7) 0.9033(4) 0.045(4) Uani 1 1 d .
H137 H 0.6738 0.2316 0.8930 0.054 Uiso 1 1 calc R
C138 C 0.7325(7) 0.3065(7) 0.8834(4) 0.039(4) Uani 1 1 d .
H138 H 0.7355 0.2999 0.8600 0.046 Uiso 1 1 calc R
C139 C 0.7641(6) 0.3567(6) 0.8984(3) 0.028(3) Uani 1 1 d .
C140 C 0.7152(7) 0.3859(7) 0.7991(3) 0.031(3) Uani 1 1 d .
C141 C 0.6608(7) 0.3591(7) 0.7822(4) 0.034(3) Uani 1 1 d .
H141 H 0.6676 0.3359 0.7622 0.041 Uiso 1 1 calc R
C142 C 0.5974(8) 0.3661(8) 0.7943(5) 0.047(4) Uani 1 1 d .
C143 C 0.5896(7) 0.3980(8) 0.8233(4) 0.040(4) Uani 1 1 d .
H143 H 0.5468 0.4028 0.8318 0.048 Uiso 1 1 calc R
C144 C 0.6413(7) 0.4240(7) 0.8414(4) 0.033(3) Uani 1 1 d .
C145 C 0.7035(6) 0.4167(6) 0.8295(3) 0.028(3) Uani 1 1 d .
C146 C 0.7809(7) 0.3773(7) 0.7850(4) 0.036(4) Uani 1 1 d .
H14A H 0.8043 0.4174 0.7856 0.054 Uiso 1 1 calc R
H14B H 0.7772 0.3627 0.7619 0.054 Uiso 1 1 calc R
H14C H 0.8048 0.3460 0.7982 0.054 Uiso 1 1 calc R
C147 C 0.5407(9) 0.3383(10) 0.7745(5) 0.068(6) Uani 1 1 d .
H14D H 0.5096 0.3718 0.7689 0.102 Uiso 1 1 calc R
H14E H 0.5189 0.3062 0.7880 0.102 Uiso 1 1 calc R
H14F H 0.5570 0.3192 0.7540 0.102 Uiso 1 1 calc R
C148 C 0.6278(8) 0.4567(8) 0.8732(4) 0.046(4) Uani 1 1 d .
H14G H 0.6455 0.4319 0.8918 0.070 Uiso 1 1 calc R
H14H H 0.5807 0.4614 0.8760 0.070 Uiso 1 1 calc R
H14I H 0.6483 0.4983 0.8730 0.070 Uiso 1 1 calc R
C149 C 0.7278(8) 0.5465(8) 0.7807(4) 0.043(4) Uani 1 1 d .
H14J H 0.7574 0.5785 0.7712 0.051 Uiso 1 1 calc R
H14K H 0.7502 0.5053 0.7810 0.051 Uiso 1 1 calc R
C150 C 0.6670(9) 0.5429(8) 0.7613(4) 0.051(5) Uani 1 1 d .
H15A H 0.6446 0.5022 0.7648 0.061 Uiso 1 1 calc R
H15B H 0.6751 0.5488 0.7372 0.061 Uiso 1 1 calc R
C151 C 0.6282(8) 0.5965(9) 0.7753(4) 0.054(5) Uani 1 1 d .
H15C H 0.6438 0.6375 0.7668 0.064 Uiso 1 1 calc R
H15D H 0.5813 0.5920 0.7701 0.064 Uiso 1 1 calc R
C152 C 0.6410(8) 0.5899(10) 0.8118(5) 0.058(5) Uani 1 1 d .
H15E H 0.6382 0.6312 0.8231 0.070 Uiso 1 1 calc R
H15F H 0.6093 0.5608 0.8221 0.070 Uiso 1 1 calc R
C153 C 0.7164(8) 0.6215(7) 0.8934(4) 0.043(4) Uani 1 1 d .
H15G H 0.7439 0.6597 0.8952 0.052 Uiso 1 1 calc R
H15H H 0.6780 0.6337 0.8799 0.052 Uiso 1 1 calc R
C154 C 0.7119(10) 0.5306(8) 0.9526(5) 0.060(5) Uani 1 1 d .
H15I H 0.6833 0.4973 0.9441 0.090 Uiso 1 1 calc R
H15J H 0.7093 0.5321 0.9770 0.090 Uiso 1 1 calc R
H15K H 0.7568 0.5219 0.9459 0.090 Uiso 1 1 calc R
C155 C 0.5944(9) 0.6082(11) 0.9365(5) 0.068(6) Uani 1 1 d .
H15L H 0.5784 0.6494 0.9292 0.102 Uiso 1 1 calc R
H15M H 0.5800 0.6000 0.9593 0.102 Uiso 1 1 calc R
H15N H 0.5771 0.5755 0.9216 0.102 Uiso 1 1 calc R
C156 C 0.7163(11) 0.6666(8) 0.9653(5) 0.066(6) Uani 1 1 d .
H15O H 0.7633 0.6613 0.9684 0.099 Uiso 1 1 calc R
H15P H 0.6943 0.6608 0.9868 0.099 Uiso 1 1 calc R
H15Q H 0.7073 0.7089 0.9568 0.099 Uiso 1 1 calc R
C157 C 0.8604(7) 0.5931(7) 0.8271(4) 0.038(4) Uani 1 1 d .
H15R H 0.9017 0.5855 0.8393 0.046 Uiso 1 1 calc R
H15S H 0.8625 0.5680 0.8064 0.046 Uiso 1 1 calc R
C158 C 0.7776(8) 0.7115(9) 0.8096(5) 0.063(5) Uani 1 1 d .
H15T H 0.7516 0.6856 0.7943 0.094 Uiso 1 1 calc R
H15U H 0.7816 0.7542 0.8005 0.094 Uiso 1 1 calc R
H15V H 0.7560 0.7133 0.8313 0.094 Uiso 1 1 calc R
C159 C 0.9020(10) 0.7222(9) 0.8485(6) 0.078(7) Uani 1 1 d .
H15W H 0.8807 0.7137 0.8699 0.117 Uiso 1 1 calc R
H15X H 0.8990 0.7672 0.8434 0.117 Uiso 1 1 calc R
H15Z H 0.9478 0.7097 0.8499 0.117 Uiso 1 1 calc R
C160 C 0.9012(12) 0.6891(12) 0.7736(6) 0.095(8) Uani 1 1 d U
H16A H 0.9486 0.6882 0.7766 0.143 Uiso 1 1 calc R
H16B H 0.8882 0.7301 0.7646 0.143 Uiso 1 1 calc R
H16C H 0.8882 0.6559 0.7580 0.143 Uiso 1 1 calc R
C161 C 0.5519(19) 0.7326(12) 0.8147(8) 0.129(13) Uani 1 1 d D
H161 H 0.5907 0.7405 0.8027 0.154 Uiso 1 1 calc R
C162 C 0.5590(18) 0.7348(17) 0.8488(9) 0.17(2) Uani 1 1 d D
H162 H 0.5990 0.7459 0.8592 0.201 Uiso 1 1 calc R
C163 C 0.5041(18) 0.7201(15) 0.8668(8) 0.146(16) Uani 1 1 d D
H163 H 0.5058 0.7201 0.8905 0.175 Uiso 1 1 calc R
C164 C 0.4472(15) 0.7054(13) 0.8507(8) 0.109(9) Uani 1 1 d D
H164 H 0.4091 0.6941 0.8626 0.130 Uiso 1 1 calc R
C165 C 0.4480(15) 0.7079(12) 0.8161(8) 0.110(10) Uani 1 1 d D
H165 H 0.4076 0.6995 0.8054 0.132 Uiso 1 1 calc R
C166 C 0.4987(18) 0.7208(13) 0.7954(7) 0.111(11) Uani 1 1 d D
C167 C 0.4984(19) 0.7232(13) 0.7604(6) 0.153(16) Uani 1 1 d .
H16D H 0.5398 0.7404 0.7526 0.229 Uiso 1 1 calc R
H16E H 0.4626 0.7502 0.7527 0.229 Uiso 1 1 calc R
H16F H 0.4925 0.6807 0.7514 0.229 Uiso 1 1 calc R

loop_
_atom_site_aniso_label
_atom_site_aniso_U_11
_atom_site_aniso_U_22
_atom_site_aniso_U_33
_atom_site_aniso_U_23
_atom_site_aniso_U_13
_atom_site_aniso_U_12
Lu1 0.0261(3) 0.0261(3) 0.0367(4) 0.0021(3) -0.0026(2) 0.0008(3)
Lu2 0.0189(3) 0.0290(3) 0.0370(3) 0.0005(3) -0.0001(2) -0.0003(3)
Lu3 0.0207(3) 0.0312(4) 0.0394(4) -0.0026(3) -0.0015(2) 0.0003(3)
Lu4 0.0267(3) 0.0231(3) 0.0369(4) -0.0008(3) 0.0014(2) -0.0002(3)
N1 0.027(6) 0.022(6) 0.036(7) 0.004(5) 0.003(5) 0.003(5)
N2 0.013(4) 0.018(4) 0.058(6) 0.008(4) -0.019(4) -0.003(3)
N3 0.014(5) 0.028(7) 0.043(7) -0.002(5) -0.006(5) -0.001(5)
N4 0.013(4) 0.018(4) 0.058(6) 0.008(4) -0.019(4) -0.003(3)
N5 0.022(6) 0.026(7) 0.041(7) 0.002(5) 0.003(5) -0.004(5)
N6 0.022(6) 0.034(7) 0.046(8) -0.003(6) 0.001(5) 0.001(5)
N7 0.024(6) 0.023(6) 0.038(7) -0.006(5) 0.001(5) 0.001(5)
N8 0.020(6) 0.070(10) 0.026(6) 0.012(6) -0.012(5) 0.018(6)
O1 0.032(6) 0.042(7) 0.043(6) 0.006(5) 0.003(5) 0.007(5)
O2 0.032(6) 0.042(7) 0.047(7) -0.010(5) 0.001(5) -0.009(5)
O3 0.038(6) 0.040(7) 0.045(7) 0.001(5) -0.005(5) -0.007(5)
O4 0.036(6) 0.046(7) 0.035(6) -0.001(5) -0.005(4) 0.001(5)
P1 0.027(2) 0.027(2) 0.038(2) 0.0049(16) -0.0050(16) -0.0017(16)
P2 0.0158(17) 0.027(2) 0.041(2) -0.0017(16) 0.0012(15) -0.0024(15)
P3 0.0257(19) 0.029(2) 0.037(2) -0.0015(16) -0.0018(15) 0.0017(16)
P4 0.0267(19) 0.024(2) 0.031(2) 0.0033(15) -0.0051(15) 0.0019(15)
Si1 0.043(3) 0.048(3) 0.040(3) 0.011(2) -0.007(2) 0.001(2)
Si2 0.041(3) 0.035(3) 0.085(4) -0.013(3) -0.020(3) 0.005(2)
Si3 0.033(2) 0.043(3) 0.063(3) 0.007(2) -0.008(2) 0.006(2)
Si4 0.035(2) 0.054(3) 0.040(3) 0.005(2) 0.0033(19) -0.006(2)
Si5 0.034(3) 0.045(3) 0.066(3) -0.008(2) 0.009(2) 0.006(2)
Si6 0.036(2) 0.051(3) 0.044(3) -0.003(2) -0.0057(19) -0.005(2)
Si7 0.041(3) 0.037(3) 0.043(3) -0.006(2) 0.0051(19) 0.001(2)
Si8 0.034(3) 0.038(3) 0.075(3) 0.005(2) 0.010(2) -0.006(2)
C1 0.049(10) 0.040(10) 0.044(10) 0.002(8) 0.017(8) -0.005(8)
C2 0.059(12) 0.084(16) 0.040(10) 0.021(10) 0.006(9) -0.034(11)
C3 0.045(11) 0.093(17) 0.043(11) -0.014(11) 0.021(8) -0.006(11)
C4 0.035(9) 0.061(12) 0.035(9) -0.005(8) -0.002(7) 0.001(8)
C5 0.048(10) 0.068(12) 0.024(8) -0.008(8) 0.003(7) -0.016(9)
C6 0.027(8) 0.041(9) 0.023(7) 0.004(6) -0.003(6) -0.010(7)
C7 0.052(11) 0.035(10) 0.081(14) 0.015(9) 0.020(9) -0.005(8)
C8 0.035(9) 0.022(8) 0.048(9) -0.001(7) -0.008(7) 0.006(6)
C9 0.027(8) 0.038(10) 0.073(12) 0.008(9) -0.005(8) -0.004(7)
C10 0.034(9) 0.035(10) 0.052(10) 0.008(7) -0.009(7) 0.015(7)
C11 0.044(11) 0.042(11) 0.102(16) -0.009(11) 0.025(10) 0.006(9)
C12 0.033(9) 0.057(11) 0.038(9) -0.013(8) -0.008(7) 0.029(8)
C13 0.021(7) 0.038(10) 0.046(9) -0.001(7) 0.002(6) -0.001(7)
C14 0.064(11) 0.057(11) 0.019(8) -0.012(7) 0.003(7) -0.018(9)
C15 0.051(10) 0.037(10) 0.046(10) 0.003(8) -0.002(8) 0.004(8)
C16 0.048(11) 0.057(13) 0.062(13) -0.011(10) -0.009(9) -0.014(9)
C17 0.025(8) 0.034(10) 0.083(14) -0.003(9) 0.003(8) -0.004(7)
C18 0.035(9) 0.040(10) 0.044(9) -0.006(7) 0.001(7) 0.005(7)
C19 0.025(8) 0.030(9) 0.050(10) 0.001(7) 0.002(6) 0.010(6)
C20 0.029(8) 0.031(8) 0.033(8) -0.003(6) 0.000(6) 0.004(6)
C21 0.046(10) 0.039(9) 0.028(8) 0.007(7) 0.006(7) -0.001(7)
C22 0.050(11) 0.036(10) 0.060(11) 0.018(8) 0.015(8) 0.005(8)
C23 0.023(8) 0.051(11) 0.058(11) 0.004(8) 0.003(7) 0.005(7)
C24 0.025(8) 0.031(9) 0.041(9) 0.001(7) -0.002(6) -0.003(6)
C25 0.039(8) 0.029(8) 0.022(7) 0.001(6) 0.002(6) 0.003(6)
C26 0.036(9) 0.053(11) 0.037(9) 0.010(8) -0.003(7) 0.005(8)
C27 0.047(12) 0.111(19) 0.086(16) 0.035(14) 0.026(11) -0.013(12)
C28 0.039(9) 0.076(14) 0.035(9) 0.019(9) -0.005(7) -0.003(9)
C29 0.059(11) 0.050(11) 0.031(9) 0.008(8) -0.003(7) 0.001(9)
C30 0.074(13) 0.059(13) 0.046(11) -0.004(9) 0.015(9) -0.005(10)
C31 0.030(9) 0.069(14) 0.076(14) -0.012(11) 0.011(9) -0.004(9)
C32 0.036(10) 0.061(13) 0.064(12) -0.004(9) -0.008(8) 0.015(9)
C33 0.060(11) 0.055(11) 0.024(8) 0.010(7) -0.008(7) 0.013(9)
C34 0.070(14) 0.088(17) 0.049(12) -0.005(11) -0.001(10) 0.000(12)
C35 0.040(12) 0.091(18) 0.13(2) -0.025(15) -0.021(12) 0.005(12)
C36 0.14(2) 0.089(19) 0.060(14) 0.027(13) 0.000(14) -0.015(17)
C37 0.024(8) 0.050(11) 0.052(10) -0.013(8) -0.007(7) 0.003(7)
C38 0.102(17) 0.032(11) 0.071(14) -0.005(9) 0.009(12) 0.002(11)
C39 0.064(14) 0.031(11) 0.14(2) 0.003(12) 0.016(13) -0.011(10)
C40 0.127(13) 0.116(13) 0.127(13) -0.020(9) -0.016(9) -0.001(9)
C41 0.035(8) 0.032(9) 0.038(9) 0.001(7) -0.003(6) 0.001(7)
C42 0.061(12) 0.023(9) 0.081(14) -0.003(9) 0.013(10) 0.005(8)
C43 0.078(13) 0.026(9) 0.041(10) -0.006(7) 0.018(9) -0.012(9)
C44 0.060(11) 0.041(11) 0.044(10) 0.005(8) -0.009(8) -0.017(9)
C45 0.032(8) 0.036(9) 0.051(10) 0.000(8) -0.008(7) -0.005(7)
C46 0.036(8) 0.022(8) 0.035(8) 0.007(6) 0.004(6) -0.007(6)
C47 0.023(8) 0.047(11) 0.073(12) -0.005(9) -0.001(8) 0.004(7)
C48 0.031(8) 0.033(9) 0.061(11) 0.001(8) -0.011(7) -0.013(7)
C49 0.026(9) 0.039(10) 0.084(13) 0.011(9) -0.009(8) -0.002(7)
C50 0.049(10) 0.052(11) 0.044(10) -0.006(8) 0.005(8) -0.019(9)
C51 0.026(9) 0.081(14) 0.060(12) 0.012(10) -0.019(8) -0.014(9)
C52 0.036(8) 0.024(8) 0.040(9) 0.008(6) -0.016(7) -0.007(7)
C53 0.028(8) 0.022(8) 0.028(7) 0.004(6) -0.004(6) -0.011(6)
C54 0.033(8) 0.041(9) 0.033(8) -0.004(7) -0.004(6) -0.006(7)
C55 0.052(11) 0.040(10) 0.044(10) 0.006(8) 0.002(8) 0.009(8)
C56 0.031(9) 0.057(12) 0.050(11) 0.006(8) -0.012(7) 0.005(8)
C57 0.012(7) 0.061(11) 0.050(10) -0.010(8) -0.001(6) 0.008(7)
C58 0.033(8) 0.037(9) 0.048(10) -0.008(7) 0.005(7) -0.008(7)
C59 0.021(7) 0.030(9) 0.052(10) -0.001(7) 0.004(6) -0.001(6)
C60 0.051(10) 0.017(8) 0.034(8) -0.008(6) -0.014(7) 0.007(7)
C61 0.039(9) 0.036(10) 0.055(11) 0.001(8) -0.008(8) 0.015(7)
C62 0.035(9) 0.033(10) 0.063(11) -0.013(8) -0.013(8) 0.010(7)
C63 0.035(8) 0.041(10) 0.031(8) -0.008(7) 0.004(6) 0.006(7)
C64 0.022(7) 0.027(8) 0.049(9) -0.008(7) 0.000(6) 0.002(6)
C65 0.026(7) 0.022(8) 0.028(7) -0.006(6) -0.004(6) 0.005(6)
C66 0.029(9) 0.043(11) 0.072(12) 0.018(9) 0.007(8) -0.023(7)
C67 0.062(12) 0.047(12) 0.078(14) -0.016(10) -0.004(10) 0.020(10)
C68 0.038(9) 0.060(12) 0.033(9) 0.008(8) 0.006(7) 0.005(8)
C69 0.032(9) 0.050(11) 0.047(10) -0.010(8) -0.005(7) 0.006(7)
C70 0.095(17) 0.067(15) 0.058(13) -0.021(11) 0.007(11) 0.014(12)
C71 0.107(12) 0.108(12) 0.116(12) -0.020(9) 0.013(9) -0.004(9)
C72 0.055(12) 0.042(11) 0.077(14) -0.002(10) 0.000(10) -0.011(9)
C73 0.031(8) 0.032(9) 0.056(10) 0.006(7) 0.012(7) -0.012(7)
C74 0.074(15) 0.077(16) 0.086(16) 0.018(12) -0.008(12) 0.033(12)
C75 0.028(9) 0.067(14) 0.099(16) -0.003(12) -0.006(9) 0.005(9)
C76 0.046(12) 0.080(16) 0.107(18) -0.016(13) -0.002(11) 0.008(11)
C77 0.030(8) 0.042(10) 0.042(9) 0.002(7) 0.000(7) -0.013(7)
C78 0.080(14) 0.080(15) 0.022(9) 0.017(9) -0.014(8) 0.015(11)
C79 0.062(12) 0.085(15) 0.033(10) -0.012(9) -0.006(8) -0.009(11)
C80 0.056(12) 0.074(14) 0.059(12) 0.005(10) 0.019(9) -0.006(10)
C81 0.040(9) 0.013(8) 0.061(11) -0.001(7) -0.018(8) -0.006(6)
C82 0.066(13) 0.040(11) 0.065(13) 0.008(9) -0.014(10) -0.004(9)
C83 0.086(15) 0.032(11) 0.063(13) 0.005(9) -0.017(11) -0.011(10)
C84 0.047(10) 0.036(10) 0.048(10) 0.002(8) -0.008(8) -0.013(8)
C85 0.067(12) 0.036(10) 0.034(9) 0.005(7) 0.004(8) -0.007(8)
C86 0.034(8) 0.028(8) 0.040(9) -0.005(7) -0.002(6) 0.001(7)
C87 0.024(8) 0.048(11) 0.070(12) 0.010(9) -0.004(8) 0.007(7)
C88 0.038(8) 0.010(7) 0.041(9) -0.005(6) -0.004(6) -0.007(6)
C89 0.051(10) 0.029(9) 0.038(9) -0.004(7) 0.000(7) 0.007(7)
C90 0.038(9) 0.036(10) 0.055(11) -0.002(8) 0.009(7) 0.009(7)
C91 0.030(8) 0.037(10) 0.059(11) -0.009(8) 0.007(7) 0.001(7)
C92 0.035(8) 0.020(8) 0.056(10) 0.004(7) 0.000(7) 0.000(6)
C93 0.015(7) 0.031(8) 0.045(9) 0.007(7) 0.005(6) 0.000(6)
C94 0.032(9) 0.038(10) 0.070(12) 0.015(8) 0.008(8) 0.019(8)
C95 0.038(10) 0.039(10) 0.069(12) -0.010(9) 0.012(8) -0.017(8)
C96 0.042(11) 0.063(13) 0.082(14) -0.033(11) 0.000(9) -0.022(9)
C97 0.053(11) 0.022(9) 0.079(13) -0.027(8) 0.004(9) -0.006(8)
C98 0.038(10) 0.059(12) 0.065(12) -0.020(9) 0.011(8) -0.003(9)
C99 0.036(9) 0.040(10) 0.043(9) -0.001(7) -0.013(7) -0.003(7)
C100 0.029(8) 0.042(10) 0.054(10) -0.017(8) 0.007(7) -0.005(7)
C101 0.043(10) 0.042(10) 0.047(10) 0.003(8) 0.007(8) 0.013(8)
C102 0.047(10) 0.050(12) 0.057(11) 0.024(9) -0.002(8) 0.023(9)
C103 0.028(8) 0.058(12) 0.045(10) 0.006(8) -0.002(7) 0.009(8)
C104 0.040(9) 0.043(10) 0.034(9) 0.002(7) 0.013(7) -0.008(8)
C105 0.013(7) 0.034(9) 0.041(9) -0.002(7) 0.001(6) 0.008(6)
C106 0.071(13) 0.033(10) 0.045(10) -0.007(8) -0.014(9) 0.004(9)
C107 0.077(9) 0.076(10) 0.082(10) 0.012(8) -0.001(8) 0.020(8)
C108 0.057(11) 0.058(12) 0.032(9) -0.012(8) -0.004(7) -0.010(9)
C109 0.033(9) 0.057(12) 0.052(11) -0.005(8) 0.004(7) -0.006(8)
C110 0.051(11) 0.047(11) 0.066(12) 0.001(9) -0.003(9) -0.012(9)
C111 0.12(2) 0.038(13) 0.13(2) 0.026(13) -0.062(17) -0.027(13)
C112 0.037(10) 0.044(11) 0.085(14) -0.004(10) -0.012(9) -0.005(8)
C113 0.045(9) 0.026(9) 0.044(9) -0.005(7) -0.002(7) -0.002(7)
C114 0.076(10) 0.076(10) 0.086(10) -0.012(8) 0.015(8) -0.001(8)
C115 0.030(9) 0.066(13) 0.077(13) -0.006(10) 0.000(8) 0.003(9)
C116 0.059(9) 0.073(9) 0.077(9) 0.003(8) 0.005(7) 0.011(7)
C117 0.038(9) 0.048(11) 0.048(10) -0.004(8) -0.009(7) -0.015(8)
C118 0.065(13) 0.072(15) 0.067(13) -0.015(11) -0.026(10) -0.010(11)
C119 0.080(15) 0.081(16) 0.042(11) 0.004(10) 0.000(10) -0.005(12)
C120 0.059(13) 0.109(19) 0.053(12) 0.001(12) -0.002(10) 0.012(12)
C121 0.030(8) 0.038(9) 0.046(9) -0.006(7) -0.001(7) 0.008(7)
C122 0.030(9) 0.081(14) 0.037(9) -0.020(9) -0.001(7) -0.008(9)
C123 0.033(10) 0.098(17) 0.039(10) -0.006(10) 0.003(7) -0.004(10)
C124 0.027(8) 0.064(12) 0.042(10) 0.002(8) 0.004(7) 0.017(8)
C125 0.022(8) 0.058(11) 0.032(8) -0.002(7) 0.003(6) -0.005(7)
C126 0.009(7) 0.051(10) 0.044(9) -0.012(7) -0.001(6) -0.003(6)
C127 0.037(9) 0.037(10) 0.061(11) -0.004(8) -0.007(8) -0.008(7)
C128 0.038(9) 0.052(11) 0.045(10) 0.010(8) -0.002(7) -0.003(8)
C129 0.027(8) 0.052(11) 0.044(9) -0.007(8) 0.008(7) 0.008(7)
C130 0.033(9) 0.073(14) 0.045(10) -0.010(9) 0.006(7) 0.010(9)
C131 0.040(10) 0.033(10) 0.077(13) 0.003(9) -0.009(9) 0.013(8)
C132 0.029(8) 0.049(11) 0.048(10) 0.004(8) -0.002(7) 0.004(7)
C133 0.028(8) 0.028(8) 0.033(8) 0.000(6) -0.004(6) 0.008(6)
C134 0.039(9) 0.031(9) 0.046(10) 0.002(7) -0.005(7) -0.001(7)
C135 0.049(10) 0.046(11) 0.034(9) 0.011(8) 0.008(7) 0.010(8)
C136 0.058(11) 0.023(9) 0.062(12) 0.017(8) 0.011(9) 0.012(8)
C137 0.055(11) 0.020(8) 0.062(12) 0.012(8) -0.001(8) -0.007(7)
C138 0.039(9) 0.033(9) 0.044(9) 0.000(7) 0.005(7) -0.001(7)
C139 0.027(7) 0.020(8) 0.036(8) 0.010(6) -0.002(6) 0.007(6)
C140 0.036(8) 0.031(8) 0.025(8) 0.006(6) -0.009(6) 0.003(7)
C141 0.037(9) 0.032(9) 0.034(8) -0.010(7) -0.005(6) 0.006(7)
C142 0.033(9) 0.030(9) 0.078(13) -0.010(8) -0.007(8) 0.004(7)
C143 0.031(8) 0.042(10) 0.046(10) -0.002(8) -0.002(7) -0.004(7)
C144 0.029(8) 0.030(8) 0.042(9) 0.009(7) 0.002(6) -0.005(6)
C145 0.026(7) 0.023(8) 0.036(8) 0.004(6) -0.009(6) 0.000(6)
C146 0.033(8) 0.039(9) 0.036(9) -0.012(7) -0.001(6) -0.004(7)
C147 0.044(11) 0.075(15) 0.085(15) -0.034(12) -0.031(10) 0.000(10)
C148 0.042(10) 0.044(11) 0.054(11) -0.005(8) 0.005(8) -0.009(8)
C149 0.046(10) 0.039(10) 0.044(10) 0.004(8) 0.000(7) 0.002(8)
C150 0.073(13) 0.032(10) 0.048(10) -0.003(8) -0.016(9) -0.013(9)
C151 0.031(9) 0.068(13) 0.061(12) 0.022(10) -0.004(8) -0.004(9)
C152 0.027(9) 0.082(15) 0.065(12) 0.011(10) 0.006(8) -0.002(9)
C153 0.047(10) 0.034(10) 0.049(10) 0.008(7) 0.008(8) 0.005(8)
C154 0.080(14) 0.044(11) 0.057(12) 0.003(9) -0.005(10) -0.003(10)
C155 0.043(11) 0.083(16) 0.078(14) -0.001(12) 0.017(10) -0.008(11)
C156 0.102(17) 0.036(11) 0.060(12) -0.002(9) -0.016(11) 0.009(11)
C157 0.029(8) 0.037(9) 0.049(10) -0.002(7) 0.007(7) -0.006(7)
C158 0.043(11) 0.061(13) 0.084(14) 0.009(11) 0.004(10) 0.009(9)
C159 0.062(14) 0.045(13) 0.13(2) -0.002(12) -0.007(13) -0.011(10)
C160 0.097(11) 0.094(11) 0.096(11) 0.013(8) 0.014(8) 0.002(9)
C161 0.23(4) 0.052(17) 0.11(3) -0.026(17) 0.02(3) 0.01(2)
C162 0.10(3) 0.16(4) 0.23(5) -0.11(4) -0.05(3) 0.06(3)
C163 0.18(4) 0.13(3) 0.12(3) -0.03(2) -0.05(3) 0.10(3)
C164 0.11(2) 0.08(2) 0.13(3) 0.013(19) 0.02(2) 0.022(18)
C165 0.15(3) 0.056(17) 0.12(2) 0.011(16) -0.05(2) 0.038(18)
C166 0.21(4) 0.052(17) 0.08(2) 0.011(14) 0.01(2) 0.01(2)
C167 0.29(5) 0.10(2) 0.067(17) 0.016(15) 0.00(2) 0.14(3)

loop_
_atom_type_symbol
_atom_type_description
_atom_type_scat_dispersion_real
_atom_type_scat_dispersion_imag
_atom_type_scat_source
C C 0.0033 0.0016 'International Tables Vol C Tables 4.2.6.8 and 6.1.1.4'
H H 0.0000 0.0000 'International Tables Vol C Tables 4.2.6.8 and 6.1.1.4'
N N 0.0061 0.0033 'International Tables Vol C Tables 4.2.6.8 and 6.1.1.4'
O O 0.0106 0.0060 'International Tables Vol C Tables 4.2.6.8 and 6.1.1.4'
Si Si 0.0817 0.0704 'International Tables Vol C Tables 4.2.6.8 and 6.1.1.4'
P P 0.1023 0.0942 'International Tables Vol C Tables 4.2.6.8 and 6.1.1.4'
Lu Lu -0.4720 5.8584 'International Tables Vol C Tables 4.2.6.8 and 6.1.1.4'

loop_
_geom_angle_atom_site_label_1
_geom_angle_atom_site_label_2
_geom_angle_atom_site_label_3
_geom_angle
N2 Lu1 O1 84.7(4)
N2 Lu1 N1 61.4(4)
O1 Lu1 N1 146.0(4)
N2 Lu1 C37 112.2(5)
O1 Lu1 C37 86.4(5)
N1 Lu1 C37 103.7(5)
N2 Lu1 C33 132.4(5)
O1 Lu1 C33 92.1(5)
N1 Lu1 C33 111.7(5)
C37 Lu1 C33 115.0(6)
N2 Lu1 P1 28.5(3)
O1 Lu1 P1 113.1(3)
N1 Lu1 P1 32.9(3)
C37 Lu1 P1 109.7(4)
C33 Lu1 P1 129.6(4)
O2 Lu2 N4 84.2(4)
O2 Lu2 N3 148.0(4)
N4 Lu2 N3 65.3(4)
O2 Lu2 C73 89.4(5)
N4 Lu2 C73 107.2(5)
N3 Lu2 C73 108.0(5)
O2 Lu2 C77 89.5(5)
N4 Lu2 C77 133.9(5)
N3 Lu2 C77 104.5(5)
C73 Lu2 C77 118.3(5)
O2 Lu2 P2 115.8(3)
N4 Lu2 P2 31.9(3)
N3 Lu2 P2 33.4(3)
C73 Lu2 P2 110.4(3)
C77 Lu2 P2 125.0(4)
O3 Lu3 N6 83.3(4)
O3 Lu3 N5 146.4(4)
N6 Lu3 N5 65.6(4)
O3 Lu3 C113 91.9(5)
N6 Lu3 C113 105.6(5)
N5 Lu3 C113 108.0(5)
O3 Lu3 C117 87.9(5)
N6 Lu3 C117 135.5(5)
N5 Lu3 C117 104.9(5)
C113 Lu3 C117 118.2(6)
N8 Lu4 O4 80.0(4)
N8 Lu4 N7 65.5(4)
O4 Lu4 N7 145.5(4)
N8 Lu4 C157 112.3(5)
O4 Lu4 C157 87.9(5)
N7 Lu4 C157 102.9(5)
N8 Lu4 C153 130.2(5)
O4 Lu4 C153 92.3(5)
N7 Lu4 C153 110.9(5)
C157 Lu4 C153 116.5(5)
C6 N1 P1 123.5(10)
C6 N1 Lu1 138.5(9)
P1 N1 Lu1 95.4(5)
P1 N2 C25 126.8(9)
P1 N2 Lu1 104.7(6)
C25 N2 Lu1 126.5(8)
C46 N3 P2 121.7(9)
C46 N3 Lu2 140.8(9)
P2 N3 Lu2 95.7(5)
C65 N4 P2 125.8(9)
C65 N4 Lu2 134.0(8)
P2 N4 Lu2 98.0(6)
C86 N5 P3 123.7(9)
C86 N5 Lu3 138.7(9)
P3 N5 Lu3 96.0(5)
C105 N6 P3 124.7(9)
C105 N6 Lu3 136.8(9)
P3 N6 Lu3 96.2(6)
C126 N7 P4 122.8(10)
C126 N7 Lu4 138.3(9)
P4 N7 Lu4 96.4(5)
C145 N8 P4 126.2(11)
C145 N8 Lu4 133.5(9)
P4 N8 Lu4 97.2(6)
C32 O1 C29 106.9(12)
C32 O1 Lu1 131.8(9)
C29 O1 Lu1 121.2(9)
C69 O2 C72 107.5(12)
C69 O2 Lu2 122.4(9)
C72 O2 Lu2 130.1(10)
C112 O3 C109 107.2(12)
C112 O3 Lu3 128.7(10)
C109 O3 Lu3 124.0(9)
C152 O4 C149 107.7(11)
C152 O4 Lu4 132.0(9)
C149 O4 Lu4 120.3(8)
N2 P1 N1 98.4(6)
N2 P1 C13 115.6(7)
N1 P1 C13 109.7(6)
N2 P1 C19 112.3(6)
N1 P1 C19 115.0(7)
C13 P1 C19 106.1(7)
N2 P1 Lu1 46.8(4)
N1 P1 Lu1 51.7(4)
C13 P1 Lu1 123.3(5)
C19 P1 Lu1 130.6(5)
N4 P2 N3 101.0(6)
N4 P2 C59 110.8(6)
N3 P2 C59 115.1(6)
N4 P2 C53 115.5(6)
N3 P2 C53 106.9(6)
C59 P2 C53 107.7(7)
N4 P2 Lu2 50.1(4)
N3 P2 Lu2 51.0(4)
C59 P2 Lu2 129.0(5)
C53 P2 Lu2 123.3(5)
N6 P3 N5 102.1(6)
N6 P3 C93 109.2(6)
N5 P3 C93 114.6(6)
N6 P3 C99 115.8(7)
N5 P3 C99 107.1(7)
C93 P3 C99 108.2(7)
N7 P4 N8 100.7(7)
N7 P4 C133 109.7(6)
N8 P4 C133 114.0(6)
N7 P4 C139 115.4(6)
N8 P4 C139 111.2(7)
C133 P4 C139 106.1(7)
C33 Si1 C34 113.0(8)
C33 Si1 C35 109.5(10)
C34 Si1 C35 106.0(10)
C33 Si1 C36 113.8(10)
C34 Si1 C36 105.3(11)
C35 Si1 C36 108.7(12)
C37 Si2 C39 110.5(9)
C37 Si2 C40 111.4(11)
C39 Si2 C40 111.3(13)
C37 Si2 C38 112.7(8)
C39 Si2 C38 105.4(9)
C40 Si2 C38 105.3(12)
C76 Si3 C73 110.7(9)
C76 Si3 C74 107.0(10)
C73 Si3 C74 112.4(9)
C76 Si3 C75 108.4(10)
C73 Si3 C75 111.3(8)
C74 Si3 C75 106.8(10)
C77 Si4 C79 113.0(8)
C77 Si4 C80 113.6(8)
C79 Si4 C80 106.8(9)
C77 Si4 C78 110.7(7)
C79 Si4 C78 106.7(9)
C80 Si4 C78 105.6(9)
C113 Si5 C114 112.2(9)
C113 Si5 C116 111.6(8)
C114 Si5 C116 107.6(10)
C113 Si5 C115 111.5(7)
C114 Si5 C115 105.8(10)
C116 Si5 C115 107.9(9)
C117 Si6 C120 108.8(9)
C117 Si6 C119 113.4(9)
C120 Si6 C119 108.1(10)
C117 Si6 C118 113.3(9)
C120 Si6 C118 107.2(10)
C119 Si6 C118 105.8(9)
C153 Si7 C154 113.3(8)
C153 Si7 C156 111.8(9)
C154 Si7 C156 104.7(9)
C153 Si7 C155 112.2(9)
C154 Si7 C155 106.5(10)
C156 Si7 C155 107.9(10)
C157 Si8 C158 114.6(8)
C157 Si8 C159 107.9(9)
C158 Si8 C159 106.2(10)
C157 Si8 C160 112.5(10)
C158 Si8 C160 104.7(10)
C159 Si8 C160 110.8(11)
C2 C1 C6 119.6(16)
C2 C1 C7 120.3(16)
C6 C1 C7 120.0(13)
C3 C2 C1 121.5(17)
C4 C3 C2 118.7(16)
C3 C4 C5 121.6(17)
C6 C5 C4 121.0(17)
C5 C6 N1 124.4(14)
C5 C6 C1 117.2(14)
N1 C6 C1 118.2(14)
C9 C8 C13 119.1(14)
C10 C9 C8 121.2(16)
C9 C10 C11 120.8(15)
C10 C11 C12 118.2(17)
C13 C12 C11 121.3(16)
C12 C13 C8 119.1(14)
C12 C13 P1 125.1(12)
C8 C13 P1 115.8(11)
C15 C14 C19 120.0(16)
C14 C15 C16 120.1(16)
C17 C16 C15 119.0(16)
C16 C17 C18 120.8(16)
C19 C18 C17 119.7(16)
C18 C19 C14 120.4(15)
C18 C19 P1 121.0(12)
C14 C19 P1 118.4(12)
C21 C20 C25 118.0(13)
C21 C20 C26 121.6(13)
C25 C20 C26 120.3(13)
C22 C21 C20 123.0(14)
C21 C22 C23 117.9(15)
C21 C22 C27 120.8(16)
C23 C22 C27 121.3(17)
C22 C23 C24 123.8(15)
C23 C24 C25 119.2(14)
C23 C24 C28 120.9(14)
C25 C24 C28 119.9(13)
C24 C25 C20 117.9(13)
C24 C25 N2 119.4(11)
C20 C25 N2 122.6(12)
O1 C29 C30 105.6(14)
C29 C30 C31 99.6(14)
C32 C31 C30 102.3(15)
O1 C32 C31 105.9(13)
Si1 C33 Lu1 129.8(9)
Si2 C37 Lu1 121.7(8)
C42 C41 C46 119.0(15)
C42 C41 C47 119.2(15)
C46 C41 C47 121.8(14)
C41 C42 C43 123.5(16)
C44 C43 C42 116.7(16)
C43 C44 C45 122.0(16)
C44 C45 C46 121.3(16)
C45 C46 N3 124.7(14)
C45 C46 C41 117.5(14)
N3 C46 C41 117.7(13)
C53 C48 C49 122.9(14)
C48 C49 C50 118.2(16)
C51 C50 C49 120.4(16)
C50 C51 C52 119.3(15)
C51 C52 C53 122.5(14)
C48 C53 C52 116.7(13)
C48 C53 P2 117.8(10)
C52 C53 P2 125.2(11)
C55 C54 C59 121.2(15)
C54 C55 C56 120.8(16)
C57 C56 C55 118.3(15)
C56 C57 C58 123.2(15)
C57 C58 C59 117.8(15)
C54 C59 C58 118.7(14)
C54 C59 P2 121.7(11)
C58 C59 P2 119.2(12)
C65 C60 C61 117.8(14)
C65 C60 C66 123.5(13)
C61 C60 C66 118.5(14)
C62 C61 C60 122.3(15)
C61 C62 C63 118.1(14)
C61 C62 C67 120.8(16)
C63 C62 C67 121.2(16)
C62 C63 C64 122.7(14)
C63 C64 C65 118.2(14)
C63 C64 C68 120.3(14)
C65 C64 C68 121.5(12)
C60 C65 C64 120.9(12)
C60 C65 N4 118.7(12)
C64 C65 N4 120.2(12)
O2 C69 C70 108.0(15)
C69 C70 C71 103.5(18)
C70 C71 C72 107(2)
O2 C72 C71 105.6(17)
Si3 C73 Lu2 123.9(7)
Si4 C77 Lu2 128.3(7)
C82 C81 C86 119.1(16)
C82 C81 C87 120.3(15)
C86 C81 C87 120.6(14)
C83 C82 C81 123.2(18)
C84 C83 C82 117.4(18)
C83 C84 C85 120.1(17)
C86 C85 C84 123.0(17)
C85 C86 C81 117.1(15)
C85 C86 N5 122.5(14)
C81 C86 N5 120.3(13)
C93 C88 C89 120.9(14)
C90 C89 C88 119.4(15)
C91 C90 C89 118.7(14)
C92 C91 C90 122.2(15)
C91 C92 C93 118.3(15)
C88 C93 C92 120.4(14)
C88 C93 P3 120.4(11)
C92 C93 P3 118.9(11)
C95 C94 C99 114.0(15)
C96 C95 C94 123.9(16)
C95 C96 C97 119.9(16)
C98 C97 C96 119.4(16)
C97 C98 C99 119.8(16)
C98 C99 C94 122.6(16)
C98 C99 P3 117.1(12)
C94 C99 P3 120.3(13)
C105 C100 C101 120.3(15)
C105 C100 C106 125.2(15)
C101 C100 C106 114.4(14)
C102 C101 C100 119.3(15)
C103 C102 C101 118.6(14)
C103 C102 C107 121.9(17)
C101 C102 C107 119.4(17)
C102 C103 C104 122.2(15)
C105 C104 C103 119.5(15)
C105 C104 C108 122.3(15)
C103 C104 C108 118.2(15)
C104 C105 C100 119.8(14)
C104 C105 N6 121.9(13)
C100 C105 N6 118.2(13)
C110 C109 O3 104.4(14)
C109 C110 C111 105.6(15)
C110 C111 C112 106.2(16)
O3 C112 C111 106.7(14)
Si5 C113 Lu3 121.4(7)
Si6 C117 Lu3 128.1(8)
C126 C121 C122 117.3(15)
C126 C121 C127 122.4(13)
C122 C121 C127 120.0(15)
C123 C122 C121 123.2(17)
C122 C123 C124 116.9(16)
C123 C124 C125 122.1(17)
C126 C125 C124 120.8(15)
C125 C126 C121 119.5(13)
C125 C126 N7 124.0(13)
C121 C126 N7 116.4(14)
C129 C128 C133 121.9(16)
C128 C129 C130 119.2(16)
C131 C130 C129 122.0(16)
C130 C131 C132 118.3(16)
C133 C132 C131 122.0(16)
C132 C133 C128 116.6(14)
C132 C133 P4 125.9(12)
C128 C133 P4 117.4(11)
C139 C134 C135 119.8(15)
C136 C135 C134 119.9(15)
C137 C136 C135 119.1(15)
C136 C137 C138 122.1(16)
C139 C138 C137 118.7(15)
C134 C139 C138 120.4(13)
C134 C139 P4 119.7(11)
C138 C139 P4 119.8(11)
C145 C140 C141 117.6(13)
C145 C140 C146 123.3(12)
C141 C140 C146 119.1(13)
C142 C141 C140 121.4(14)
C143 C142 C141 117.8(15)
C143 C142 C147 123.0(16)
C141 C142 C147 119.2(15)
C142 C143 C144 123.3(15)
C145 C144 C143 118.8(14)
C145 C144 C148 122.0(14)
C143 C144 C148 119.1(14)
C144 C145 N8 119.3(13)
C144 C145 C140 121.0(13)
N8 C145 C140 119.3(13)
C150 C149 O4 104.5(13)
C149 C150 C151 102.4(13)
C152 C151 C150 101.8(14)
O4 C152 C151 105.2(13)
Si7 C153 Lu4 126.8(8)
Si8 C157 Lu4 121.9(7)
C166 C161 C162 131(3)
C161 C162 C163 116(3)
C164 C163 C162 120(3)
C163 C164 C165 117(3)
C166 C165 C164 129(3)
C161 C166 C165 108(3)
C161 C166 C167 124(3)
C165 C166 C167 128(4)

loop_
_geom_bond_atom_site_label_1
_geom_bond_atom_site_label_2
_geom_bond_distance
Lu1 N2 2.245(11)
Lu1 O1 2.313(10)
Lu1 N1 2.348(11)
Lu1 C37 2.356(14)
Lu1 C33 2.362(15)
Lu1 P1 2.979(4)
Lu2 O2 2.305(10)
Lu2 N4 2.312(11)
Lu2 N3 2.330(11)
Lu2 C73 2.347(15)
Lu2 C77 2.360(14)
Lu2 P2 2.986(3)
Lu3 O3 2.321(10)
Lu3 N6 2.332(12)
Lu3 N5 2.337(11)
Lu3 C113 2.350(15)
Lu3 C117 2.379(14)
Lu4 N8 2.299(15)
Lu4 O4 2.322(10)
Lu4 N7 2.337(11)
Lu4 C157 2.355(14)
Lu4 C153 2.389(15)
N1 C6 1.410(17)
N1 P1 1.627(12)
N2 P1 1.470(13)
N2 C25 1.540(18)
N3 C46 1.393(18)
N3 P2 1.650(11)
N4 C65 1.439(17)
N4 P2 1.594(11)
N5 C86 1.413(18)
N5 P3 1.627(12)
N6 C105 1.406(18)
N6 P3 1.625(13)
N7 C126 1.441(17)
N7 P4 1.618(11)
N8 C145 1.399(18)
N8 P4 1.642(11)
O1 C32 1.460(18)
O1 C29 1.462(17)
O2 C69 1.424(18)
O2 C72 1.47(2)
O3 C112 1.457(19)
O3 C109 1.480(19)
O4 C152 1.464(19)
O4 C149 1.469(18)
P1 C13 1.822(15)
P1 C19 1.840(16)
P2 C59 1.793(15)
P2 C53 1.797(13)
P3 C93 1.826(14)
P3 C99 1.846(16)
P4 C133 1.803(14)
P4 C139 1.805(14)
Si1 C33 1.839(15)
Si1 C34 1.86(2)
Si1 C35 1.86(2)
Si1 C36 1.88(2)
Si2 C37 1.826(17)
Si2 C39 1.84(2)
Si2 C40 1.87(3)
Si2 C38 1.89(2)
Si3 C76 1.83(2)
Si3 C73 1.847(15)
Si3 C74 1.89(2)
Si3 C75 1.90(2)
Si4 C77 1.853(15)
Si4 C79 1.863(18)
Si4 C80 1.863(18)
Si4 C78 1.889(19)
Si5 C113 1.857(16)
Si5 C114 1.86(2)
Si5 C116 1.88(2)
Si5 C115 1.890(19)
Si6 C117 1.828(17)
Si6 C120 1.85(2)
Si6 C119 1.86(2)
Si6 C118 1.905(17)
Si7 C153 1.813(16)
Si7 C154 1.852(18)
Si7 C156 1.856(18)
Si7 C155 1.880(18)
Si8 C157 1.832(16)
Si8 C158 1.872(18)
Si8 C159 1.87(2)
Si8 C160 1.87(2)
C1 C2 1.40(2)
C1 C6 1.42(2)
C1 C7 1.53(2)
C2 C3 1.36(3)
C3 C4 1.34(3)
C4 C5 1.41(2)
C5 C6 1.36(2)
C8 C9 1.39(2)
C8 C13 1.40(2)
C9 C10 1.35(2)
C10 C11 1.35(2)
C11 C12 1.44(2)
C12 C13 1.33(2)
C14 C15 1.37(2)
C14 C19 1.39(2)
C15 C16 1.41(2)
C16 C17 1.38(2)
C17 C18 1.38(2)
C18 C19 1.38(2)
C20 C21 1.41(2)
C20 C25 1.442(19)
C20 C26 1.507(19)
C21 C22 1.36(2)
C22 C23 1.36(2)
C22 C27 1.51(2)
C23 C24 1.37(2)
C24 C25 1.415(19)
C24 C28 1.49(2)
C29 C30 1.49(2)
C30 C31 1.52(3)
C31 C32 1.47(2)
C41 C42 1.37(2)
C41 C46 1.41(2)
C41 C47 1.50(2)
C42 C43 1.39(2)
C43 C44 1.36(2)
C44 C45 1.38(2)
C45 C46 1.39(2)
C48 C53 1.37(2)
C48 C49 1.39(2)
C49 C50 1.40(2)
C50 C51 1.37(2)
C51 C52 1.38(2)
C52 C53 1.384(19)
C54 C55 1.34(2)
C54 C59 1.40(2)
C55 C56 1.43(2)
C56 C57 1.35(2)
C57 C58 1.38(2)
C58 C59 1.44(2)
C60 C65 1.391(19)
C60 C61 1.45(2)
C60 C66 1.47(2)
C61 C62 1.36(2)
C62 C63 1.39(2)
C62 C67 1.52(2)
C63 C64 1.410(19)
C64 C65 1.411(19)
C64 C68 1.49(2)
C69 C70 1.46(2)
C70 C71 1.47(3)
C71 C72 1.49(3)
C81 C82 1.39(2)
C81 C86 1.39(2)
C81 C87 1.53(2)
C82 C83 1.38(3)
C83 C84 1.35(2)
C84 C85 1.41(2)
C85 C86 1.36(2)
C88 C93 1.353(19)
C88 C89 1.40(2)
C89 C90 1.40(2)
C90 C91 1.39(2)
C91 C92 1.37(2)
C92 C93 1.42(2)
C94 C95 1.41(2)
C94 C99 1.41(2)
C95 C96 1.34(2)
C96 C97 1.38(2)
C97 C98 1.37(2)
C98 C99 1.37(2)
C100 C105 1.39(2)
C100 C101 1.41(2)
C100 C106 1.51(2)
C101 C102 1.41(2)
C102 C103 1.38(2)
C102 C107 1.51(2)
C103 C104 1.39(2)
C104 C105 1.38(2)
C104 C108 1.50(2)
C109 C110 1.47(2)
C110 C111 1.49(3)
C111 C112 1.50(3)
C121 C126 1.40(2)
C121 C122 1.44(2)
C121 C127 1.48(2)
C122 C123 1.37(3)
C123 C124 1.38(2)
C124 C125 1.39(2)
C125 C126 1.38(2)
C128 C129 1.35(2)
C128 C133 1.45(2)
C129 C130 1.37(2)
C130 C131 1.37(2)
C131 C132 1.41(2)
C132 C133 1.36(2)
C134 C139 1.38(2)
C134 C135 1.41(2)
C135 C136 1.38(2)
C136 C137 1.37(2)
C137 C138 1.40(2)
C138 C139 1.38(2)
C140 C145 1.41(2)
C140 C141 1.422(19)
C140 C146 1.48(2)
C141 C142 1.40(2)
C142 C143 1.36(2)
C142 C147 1.52(2)
C143 C144 1.40(2)
C144 C145 1.37(2)
C144 C148 1.48(2)
C149 C150 1.47(2)
C150 C151 1.50(2)
C151 C152 1.49(2)
C161 C166 1.360(19)
C161 C162 1.373(19)
C162 C163 1.379(19)
C163 C164 1.369(18)
C164 C165 1.388(18)
C165 C166 1.363(18)
C166 C167 1.41(3)
